data_1007115
loop_
_publ_author_name
'Durif, A'

_publ_section_title
;
Etude d'une serie de phosphosulfates isomorphes de l'Eulytine.
;
_journal_coden_ASTM COREAF
_journal_name_full
;
Comptes Rendus Hebdomadaires des Seances de l'Academie des Sciences
(1884 - 1965)
;
_journal_page_first 1151
_journal_page_last 1152
_journal_volume 245
_journal_year 1957
_chemical_formula_structural 'Pb3 Ni S O4 (P O4)2'
_chemical_formula_sum 'Ni O12 P2 Pb3 S'
_chemical_name_systematic 'Trilead nickel sulfate bis(phosphate)'
_space_group_IT_number 220
_symmetry_cell_setting cubic
_symmetry_Int_Tables_number 220
_symmetry_space_group_name_Hall 'I -4bd 2c 3'
_symmetry_space_group_name_H-M 'I -4 3 d'
_cell_angle_alpha 90
_cell_angle_beta 90
_cell_angle_gamma 90
_cell_formula_units_Z 4
_cell_length_a 10.434
_cell_length_b 10.434
_cell_length_c 10.434
_cell_volume 1135.9
_cod_database_code 1007115

loop_
_symmetry_equiv_pos_as_xyz
x,y,z
1/2+x,1/2-y,-z
-x,1/2+y,1/2-z
1/2-x,-y,1/2+z
1/4+x,1/4+z,1/4+y
3/4+x,1/4-z,3/4-y
1/4-x,3/4-z,3/4+y
3/4-x,3/4+z,1/4-y
y,z,x
1/2-y,-z,1/2+x
1/2+y,1/2-z,-x
-y,1/2+z,1/2-x
1/4+z,1/4+y,1/4+x
1/4-z,3/4-y,3/4+x
3/4-z,3/4+y,1/4-x
3/4+z,1/4-y,3/4-x
z,x,y
-z,1/2+x,1/2-y
1/2-z,-x,1/2+y
1/2+z,1/2-x,-y
1/4+y,1/4+x,1/4+z
3/4-y,3/4+x,1/4-z
3/4+y,1/4-x,3/4-z
1/4-y,3/4-x,3/4+z
1/2+x,1/2+y,1/2+z
x,-y,1/2-z
1/2-x,y,-z
-x,1/2-y,z
3/4+x,3/4+z,3/4+y
1/4+x,3/4-z,1/4-y
3/4-x,1/4-z,1/4+y
1/4-x,1/4+z,3/4-y
1/2+y,1/2+z,1/2+x
-y,1/2-z,x
y,-z,1/2-x
1/2-y,z,-x
3/4+z,3/4+y,3/4+x
3/4-z,1/4-y,1/4+x
1/4-z,1/4+y,3/4-x
1/4+z,3/4-y,1/4-x
1/2+z,1/2+x,1/2+y
1/2-z,x,-y
-z,1/2-x,y
z,-x,1/2-y
3/4+y,3/4+x,3/4+z
1/4-y,1/4+x,3/4-z
1/4+y,3/4-x,1/4-z
3/4-y,1/4-x,1/4+z

loop_
_atom_site_label
_atom_site_fract_x
_atom_site_fract_y
_atom_site_fract_z
? ? ? ?
